data_7155819
loop_
_publ_author_name
'Ma, Haojie'
'Zhou, Xiaoqiang'
'Zhan, Zhenzhen'
'Wei, Daidong'
'Shi, Chong'
'Liu, Xingxing'
'Huang, Guosheng'

_publ_section_title
;
 Copper--Catalyzed Transformation of Ketones to Amides via C(CO)--C(alkyl)
 Bond Cleavage Directed by Picolinamide
;
_journal_name_full 'Org. Biomol. Chem.'
_journal_paper_doi 10.1039/C7OB01636K
_journal_year 2017
_chemical_formula_moiety 'C14 H13 N3 O2'
_chemical_formula_sum 'C14 H13 N3 O2'
_chemical_formula_weight 255.27
_chemical_name_systematic
;
 ? 
;
_space_group_crystal_system monoclinic
_space_group_IT_number 15
_space_group_name_Hall '-C 2yc'
_space_group_name_H-M_alt 'C 1 2/c 1'
_symmetry_space_group_name_Hall '-C 2yc'
_symmetry_space_group_name_H-M 'C 1 2/c 1'
_atom_sites_solution_hydrogens geom
_atom_sites_solution_primary iterative
_atom_sites_solution_secondary difmap
_audit_creation_date 2016-07-11
_audit_creation_method
;
Olex2 1.2
(compiled 2016.02.19 svn.r3266 for OlexSys, GUI svn.r5155)
;
_audit_update_record
;
2016-12-01 deposited with the CCDC.
2017-08-14 downloaded from the CCDC.
;
_cell_angle_alpha 90.00
_cell_angle_beta 104.280(13)
_cell_angle_gamma 90.00
_cell_formula_units_Z 8
_cell_length_a 30.029(4)
_cell_length_b 5.0205(5)
_cell_length_c 17.915(2)
_cell_measurement_reflns_used 497
_cell_measurement_temperature 298.84(10)
_cell_measurement_theta_max 20.8650
_cell_measurement_theta_min 4.0600
_cell_volume 2617.4(5)
_computing_cell_refinement
;
CrysAlisPro, Agilent Technologies,
Version 1.171.37.33 (release 27-03-2014 CrysAlis171 .NET)
(compiled Mar 27 2014,17:12:48)
;
_computing_data_collection
;
CrysAlisPro, Agilent Technologies,
Version 1.171.37.33 (release 27-03-2014 CrysAlis171 .NET)
(compiled Mar 27 2014,17:12:48)
;
_computing_data_reduction
;
CrysAlisPro, Agilent Technologies,
Version 1.171.37.33 (release 27-03-2014 CrysAlis171 .NET)
(compiled Mar 27 2014,17:12:48)
;
_computing_molecular_graphics 'Olex2 (Dolomanov et al., 2009)'
_computing_publication_material 'Olex2 (Dolomanov et al., 2009)'
_computing_structure_refinement 'ShelXL (Sheldrick, 2015)'
_computing_structure_solution
;
Superflip (Palatinus & Chapuis, 2007;Palatinus & van der Lee, 2008;
Palatinus et al., 2012)
;
_diffrn_ambient_environment air
_diffrn_ambient_temperature 298.84(10)
_diffrn_detector 'CCD plate'
_diffrn_detector_area_resol_mean 16.0733
_diffrn_detector_type Eos
_diffrn_measured_fraction_theta_full 0.998
_diffrn_measured_fraction_theta_max 0.880
_diffrn_measurement_details
;
#__ type_ start__ end____ width___ exp.time_
  1 omega  -13.00   23.75   1.0500    4.0000
omega____ theta____ kappa____ phi______ frames
    -      -19.5055  -99.0000   90.0000 35

#__ type_ start__ end____ width___ exp.time_
  2 omega  -42.00   63.00   1.0500    4.0000
omega____ theta____ kappa____ phi______ frames
    -       22.7867  -19.0000   30.0000 100

#__ type_ start__ end____ width___ exp.time_
  3 omega   19.00   96.70   1.0500    4.0000
omega____ theta____ kappa____ phi______ frames
    -       22.7867   38.0000 -150.0000 74
;
_diffrn_measurement_device 'four-circle diffractometer'
_diffrn_measurement_device_type 'SuperNova, Dual, Cu at zero, Eos'
_diffrn_measurement_method '\w scans'
_diffrn_orient_matrix_UB_11 0.0210857000
_diffrn_orient_matrix_UB_12 -0.0223155000
_diffrn_orient_matrix_UB_13 -0.0101639000
_diffrn_orient_matrix_UB_21 0.0100569000
_diffrn_orient_matrix_UB_22 -0.0446934000
_diffrn_orient_matrix_UB_23 0.0379700000
_diffrn_orient_matrix_UB_31 -0.0069739000
_diffrn_orient_matrix_UB_32 -0.1321199000
_diffrn_orient_matrix_UB_33 -0.0111158000
_diffrn_radiation_monochromator mirror
_diffrn_radiation_probe x-ray
_diffrn_radiation_type MoK\a
_diffrn_radiation_wavelength 0.71073
_diffrn_reflns_av_R_equivalents 0.0442
_diffrn_reflns_av_unetI/netI 0.1043
_diffrn_reflns_limit_h_max 37
_diffrn_reflns_limit_h_min -26
_diffrn_reflns_limit_k_max 6
_diffrn_reflns_limit_k_min -5
_diffrn_reflns_limit_l_max 24
_diffrn_reflns_limit_l_min -22
_diffrn_reflns_number 4897
_diffrn_reflns_theta_full 26.00
_diffrn_reflns_theta_max 28.58
_diffrn_reflns_theta_min 4.07
_diffrn_source 'SuperNova (Mo) X-ray Source'
_exptl_absorpt_coefficient_mu 0.090
_exptl_absorpt_correction_T_max 1.00000
_exptl_absorpt_correction_T_min 0.69868
_exptl_absorpt_correction_type multi-scan
_exptl_absorpt_process_details
;
CrysAlisPro, Agilent Technologies,
Version 1.171.37.33 (release 27-03-2014 CrysAlis171 .NET)
(compiled Mar 27 2014,17:12:48)
Empirical absorption correction using spherical harmonics,
 implemented in SCALE3 ABSPACK scaling algorithm.
;
_exptl_crystal_colour 'clear light colourless'
_exptl_crystal_colour_lustre clear
_exptl_crystal_colour_modifier light
_exptl_crystal_colour_primary colourless
_exptl_crystal_density_diffrn 1.296
_exptl_crystal_density_method 'not measured'
_exptl_crystal_description block
_exptl_crystal_F_000 1072
_exptl_crystal_size_max 0.21
_exptl_crystal_size_mid 0.15
_exptl_crystal_size_min 0.14
_refine_diff_density_max 0.211
_refine_diff_density_min -0.171
_refine_diff_density_rms 0.042
_refine_ls_extinction_method none
_refine_ls_goodness_of_fit_ref 1.048
_refine_ls_hydrogen_treatment constr
_refine_ls_matrix_type full
_refine_ls_number_parameters 173
_refine_ls_number_reflns 2949
_refine_ls_number_restraints 0
_refine_ls_restrained_S_all 1.048
_refine_ls_R_factor_all 0.1752
_refine_ls_R_factor_gt 0.0730
_refine_ls_shift/su_max 0.000
_refine_ls_shift/su_mean 0.000
_refine_ls_structure_factor_coef Fsqd
_refine_ls_weighting_details 'calc w=1/[\s^2^(Fo^2^)+(0.0463P)^2^+0.0000P] where P=(Fo^2^+2Fc^2^)/3'
_refine_ls_weighting_scheme calc
_refine_ls_wR_factor_gt 0.1332
_refine_ls_wR_factor_ref 0.1797
_reflns_number_gt 1276
_reflns_number_total 2949
_reflns_threshold_expression >2sigma(I)
_cod_data_source_file c7ob01636k2.cif
_cod_data_source_block mahaojie0706
_cod_original_cell_volume 2617.5(5)
_cod_database_code 7155819
_reflns_odcompleteness_completeness 99.63
_reflns_odcompleteness_iscentric 1
_reflns_odcompleteness_theta 26.32
_olex2_refinement_description
;
1. Fixed Uiso
 At 1.2 times of:
  All C(H) groups, All N(H) groups, All N(H,H) groups
 At 1.5 times of:
  All C(H,H,H) groups
2.a Aromatic/amide H refined with riding coordinates:
 N1(H1), C3(H3), C4(H4), C5(H5), C6(H6), C9(H9), C10(H10), C11(H11)
2.b X=CH2 refined with riding coordinates:
 N3(H3A,H3B)
2.c Idealised Me refined as rotating group:
 C13(H13A,H13B,H13C)
;
_olex2_date_sample_data_collection 2016-07-06
_olex2_submission_special_instructions 'No special instructions were received'

loop_
_space_group_symop_id
_space_group_symop_operation_xyz
1 'x, y, z'
2 '-x, y, -z+1/2'
3 'x+1/2, y+1/2, z'
4 '-x+1/2, y+1/2, -z+1/2'
5 '-x, -y, -z'
6 'x, -y, z-1/2'
7 '-x+1/2, -y+1/2, -z'
8 'x+1/2, -y+1/2, z-1/2'

loop_
_atom_site_label
_atom_site_type_symbol
_atom_site_fract_x
_atom_site_fract_y
_atom_site_fract_z
_atom_site_U_iso_or_equiv
_atom_site_adp_type
_atom_site_occupancy
_atom_site_calc_flag
_atom_site_refinement_flags_posn
O1 O 0.72005(9) 0.8199(5) 0.60871(15) 0.0788(9) Uani 1 d .
O4 O 0.55219(7) 0.6631(4) 0.48880(14) 0.0571(7) Uani 1 d .
N1 N 0.64511(9) 0.7214(5) 0.55035(15) 0.0485(7) Uani 1 d .
H1 H 0.6175 0.7652 0.5511 0.058 Uiso 1 calc R
N2 N 0.61617(10) 1.0592(6) 0.64182(16) 0.0582(8) Uani 1 d .
N3 N 0.53444(9) 0.2347(5) 0.46647(16) 0.0601(9) Uani 1 d .
H3A H 0.5074 0.2603 0.4731 0.072 Uiso 1 calc R
H3B H 0.5426 0.0782 0.4556 0.072 Uiso 1 calc R
C1 C 0.64907(11) 0.5245(6) 0.49691(18) 0.0432(8) Uani 1 d .
C2 C 0.60976(11) 0.3798(5) 0.45999(18) 0.0407(8) Uani 1 d .
C3 C 0.61446(13) 0.1794(6) 0.4083(2) 0.0545(9) Uani 1 d .
H3 H 0.5887 0.0815 0.3837 0.065 Uiso 1 calc R
C4 C 0.65612(14) 0.1230(7) 0.3929(2) 0.0612(11) Uani 1 d .
H4 H 0.6588 -0.0133 0.3591 0.073 Uiso 1 calc R
C5 C 0.69374(13) 0.2721(7) 0.4284(2) 0.0627(11) Uani 1 d .
H5 H 0.7219 0.2377 0.4175 0.075 Uiso 1 calc R
C6 C 0.69068(12) 0.4700(7) 0.4793(2) 0.0549(9) Uani 1 d .
H6 H 0.7166 0.5688 0.5023 0.066 Uiso 1 calc R
C7 C 0.67910(12) 0.8519(7) 0.6010(2) 0.0507(9) Uani 1 d .
C8 C 0.66119(13) 1.0506(7) 0.64999(19) 0.0498(9) Uani 1 d .
C9 C 0.69163(14) 1.2065(7) 0.7002(2) 0.0677(11) Uani 1 d .
H9 H 0.7230 1.1923 0.7044 0.081 Uiso 1 calc R
C10 C 0.67495(17) 1.3852(8) 0.7445(2) 0.0829(14) Uani 1 d .
H10 H 0.6949 1.4948 0.7792 0.099 Uiso 1 calc R
C11 C 0.62899(17) 1.3996(8) 0.7369(2) 0.0738(12) Uani 1 d .
H11 H 0.6171 1.5197 0.7664 0.089 Uiso 1 calc R
C12 C 0.59993(15) 1.2350(8) 0.6851(2) 0.0688(11) Uani 1 d .
C13 C 0.54877(16) 1.2380(10) 0.6765(3) 0.1169(19) Uani 1 d .
H13A H 0.5342 1.3379 0.6314 0.175 Uiso 1 calc GR
H13B H 0.5422 1.3194 0.7211 0.175 Uiso 1 calc GR
H13C H 0.5373 1.0587 0.6716 0.175 Uiso 1 calc GR
C14 C 0.56361(11) 0.4366(6) 0.47308(18) 0.0448(8) Uani 1 d .

loop_
_atom_site_aniso_label
_atom_site_aniso_U_11
_atom_site_aniso_U_22
_atom_site_aniso_U_33
_atom_site_aniso_U_23
_atom_site_aniso_U_13
_atom_site_aniso_U_12
O1 0.0419(16) 0.104(2) 0.087(2) -0.0141(16) 0.0087(14) -0.0080(15)
O4 0.0411(14) 0.0323(12) 0.098(2) -0.0062(12) 0.0183(13) 0.0032(11)
N1 0.0366(16) 0.0519(17) 0.0570(18) -0.0029(15) 0.0114(14) 0.0031(14)
N2 0.054(2) 0.0640(19) 0.0546(19) -0.0043(16) 0.0084(15) 0.0043(16)
N3 0.0449(18) 0.0338(15) 0.107(2) -0.0073(15) 0.0282(17) -0.0034(14)
C1 0.041(2) 0.0417(18) 0.048(2) 0.0124(16) 0.0129(16) 0.0082(16)
C2 0.0378(19) 0.0317(17) 0.053(2) 0.0061(15) 0.0114(16) 0.0049(15)
C3 0.060(2) 0.046(2) 0.059(2) 0.0054(18) 0.0169(19) 0.0050(18)
C4 0.077(3) 0.055(2) 0.060(3) 0.0036(19) 0.033(2) 0.016(2)
C5 0.057(3) 0.069(3) 0.070(3) 0.019(2) 0.032(2) 0.023(2)
C6 0.039(2) 0.062(2) 0.065(2) 0.013(2) 0.0158(18) 0.0077(18)
C7 0.040(2) 0.053(2) 0.054(2) 0.0058(17) 0.0029(18) -0.0078(18)
C8 0.053(2) 0.0470(19) 0.047(2) 0.0042(17) 0.0077(18) -0.0099(18)
C9 0.065(3) 0.079(3) 0.059(3) -0.007(2) 0.013(2) -0.022(2)
C10 0.096(4) 0.085(3) 0.069(3) -0.021(2) 0.023(3) -0.037(3)
C11 0.104(4) 0.065(3) 0.052(3) -0.008(2) 0.017(3) -0.005(3)
C12 0.071(3) 0.077(3) 0.056(3) -0.005(2) 0.011(2) 0.010(2)
C13 0.077(4) 0.166(5) 0.105(4) -0.050(3) 0.018(3) 0.024(4)
C14 0.045(2) 0.0297(17) 0.058(2) 0.0029(16) 0.0099(16) 0.0012(16)

loop_
_atom_type_symbol
_atom_type_description
_atom_type_scat_dispersion_real
_atom_type_scat_dispersion_imag
_atom_type_scat_source
C C 0.0033 0.0016 'International Tables Vol C Tables 4.2.6.8 and 6.1.1.4'
H H 0.0000 0.0000 'International Tables Vol C Tables 4.2.6.8 and 6.1.1.4'
N N 0.0061 0.0033 'International Tables Vol C Tables 4.2.6.8 and 6.1.1.4'
O O 0.0106 0.0060 'International Tables Vol C Tables 4.2.6.8 and 6.1.1.4'

loop_
_geom_angle_atom_site_label_1
_geom_angle_atom_site_label_2
_geom_angle_atom_site_label_3
_geom_angle
C1 N1 H1 115.8
C7 N1 H1 115.8
C7 N1 C1 128.4(3)
C8 N2 C12 117.6(3)
H3A N3 H3B 120.0
C14 N3 H3A 120.0
C14 N3 H3B 120.0
N1 C1 C2 118.9(3)
C6 C1 N1 121.8(3)
C6 C1 C2 119.3(3)
C1 C2 C14 122.2(3)
C3 C2 C1 118.3(3)
C3 C2 C14 119.5(3)
C2 C3 H3 119.1
C4 C3 C2 121.8(3)
C4 C3 H3 119.1
C3 C4 H4 120.7
C5 C4 C3 118.7(3)
C5 C4 H4 120.7
C4 C5 H5 119.3
C6 C5 C4 121.5(3)
C6 C5 H5 119.3
C1 C6 H6 119.8
C5 C6 C1 120.5(4)
C5 C6 H6 119.8
O1 C7 N1 125.9(3)
O1 C7 C8 121.1(3)
N1 C7 C8 113.0(3)
N2 C8 C7 117.2(3)
N2 C8 C9 123.7(4)
C9 C8 C7 119.1(3)
C8 C9 H9 120.8
C8 C9 C10 118.5(4)
C10 C9 H9 120.8
C9 C10 H10 120.5
C11 C10 C9 119.0(4)
C11 C10 H10 120.5
C10 C11 H11 120.2
C10 C11 C12 119.7(4)
C12 C11 H11 120.2
N2 C12 C11 121.4(4)
N2 C12 C13 117.0(4)
C11 C12 C13 121.5(4)
C12 C13 H13A 109.5
C12 C13 H13B 109.5
C12 C13 H13C 109.5
H13A C13 H13B 109.5
H13A C13 H13C 109.5
H13B C13 H13C 109.5
O4 C14 N3 120.5(3)
O4 C14 C2 122.1(3)
N3 C14 C2 117.4(3)

loop_
_geom_bond_atom_site_label_1
_geom_bond_atom_site_label_2
_geom_bond_distance
O1 C7 1.214(4)
O4 C14 1.240(3)
N1 H1 0.8600
N1 C1 1.402(4)
N1 C7 1.356(4)
N2 C8 1.324(4)
N2 C12 1.344(4)
N3 H3A 0.8600
N3 H3B 0.8600
N3 C14 1.326(4)
C1 C2 1.405(4)
C1 C6 1.389(4)
C2 C3 1.398(4)
C2 C14 1.489(4)
C3 H3 0.9300
C3 C4 1.376(4)
C4 H4 0.9300
C4 C5 1.373(5)
C5 H5 0.9300
C5 C6 1.367(5)
C6 H6 0.9300
C7 C8 1.512(5)
C8 C9 1.361(5)
C9 H9 0.9300
C9 C10 1.372(5)
C10 H10 0.9300
C10 C11 1.355(5)
C11 H11 0.9300
C11 C12 1.381(5)
C12 C13 1.506(5)
C13 H13A 0.9600
C13 H13B 0.9600
C13 H13C 0.9600

loop_
_geom_torsion_atom_site_label_1
_geom_torsion_atom_site_label_2
_geom_torsion_atom_site_label_3
_geom_torsion_atom_site_label_4
_geom_torsion
O1 C7 C8 N2 -175.2(3)
O1 C7 C8 C9 3.9(5)
N1 C1 C2 C3 -178.4(3)
N1 C1 C2 C14 2.8(4)
N1 C1 C6 C5 178.3(3)
N1 C7 C8 N2 4.7(4)
N1 C7 C8 C9 -176.2(3)
N2 C8 C9 C10 -0.7(6)
C1 N1 C7 O1 0.3(6)
C1 N1 C7 C8 -179.6(3)
C1 C2 C3 C4 -0.4(5)
C1 C2 C14 O4 30.5(5)
C1 C2 C14 N3 -150.2(3)
C2 C1 C6 C5 -2.0(5)
C2 C3 C4 C5 -1.2(5)
C3 C2 C14 O4 -148.4(3)
C3 C2 C14 N3 30.9(4)
C3 C4 C5 C6 1.2(5)
C4 C5 C6 C1 0.4(5)
C6 C1 C2 C3 2.0(4)
C6 C1 C2 C14 -176.9(3)
C7 N1 C1 C2 168.1(3)
C7 N1 C1 C6 -12.2(5)
C7 C8 C9 C10 -179.7(3)
C8 N2 C12 C11 -0.6(5)
C8 N2 C12 C13 -178.6(3)
C8 C9 C10 C11 0.2(6)
C9 C10 C11 C12 0.1(6)
C10 C11 C12 N2 0.1(6)
C10 C11 C12 C13 178.1(4)
C12 N2 C8 C7 180.0(3)
C12 N2 C8 C9 0.9(5)
C14 C2 C3 C4 178.5(3)
